data_7135006
loop_
_publ_author_name
'Yao, Nian-Tao'
'Jiang, Jiao-Jiao'
'Qian, Bing-Yuan'
'Sun, Hui-Ying'
'Yi, Cheng'
'Zhao, Liang'

_publ_section_title
;
 Large dielectric modulation triggered by spin crossover in polar
 Hofmann-type polymers.
;
_journal_issue 85
_journal_name_full 'Chemical communications (Cambridge, England)'
_journal_page_first 16640
_journal_page_last 16643
_journal_paper_doi 10.1039/d5cc03352g
_journal_volume 61
_journal_year 2025
_chemical_formula_moiety 'C26 H20 Ag Fe N10, Cl O4, 2(C3 H7 N O)'
_chemical_formula_sum 'C32 H34 Ag Cl Fe N12 O6.16'
_chemical_formula_weight 884.36
_space_group_crystal_system monoclinic
_space_group_IT_number 15
_space_group_name_Hall '-C 2yc'
_space_group_name_H-M_alt 'C 1 2/c 1'
_atom_sites_solution_hydrogens geom
_atom_sites_solution_primary iterative
_audit_creation_date 2024-06-28
_audit_creation_method
;
Olex2 1.3
(compiled Nov 21 2019 18:26:39 for OlexSys, GUI svn.r6003)
;
_audit_update_record
;
2025-06-06 deposited with the CCDC.	2025-09-23 downloaded from the CCDC.
;
_cell_angle_alpha 90
_cell_angle_beta 97.3250(10)
_cell_angle_gamma 90
_cell_formula_units_Z 4
_cell_length_a 13.2411(12)
_cell_length_b 15.6597(14)
_cell_length_c 17.3891(15)
_cell_measurement_reflns_used 7552
_cell_measurement_temperature 111.01
_cell_measurement_theta_max 27.445
_cell_measurement_theta_min 2.24
_cell_volume 3576.2(5)
_computing_cell_refinement 'SAINT v8.34A (Bruker, 2013)'
_computing_data_reduction 'SAINT v8.34A (Bruker, 2013)'
_computing_molecular_graphics 'Olex2 1.3 (Dolomanov et al., 2009)'
_computing_publication_material 'Olex2 1.3 (Dolomanov et al., 2009)'
_computing_structure_refinement 'SHELXL 2018/3 (Sheldrick, 2015)'
_computing_structure_solution 'olex2.solve 1.3 (Bourhis et al., 2015)'
_diffrn_ambient_temperature 111.01
_diffrn_measured_fraction_theta_full 0.996
_diffrn_measured_fraction_theta_max 0.996
_diffrn_measurement_device_type 'CCD area detector'
_diffrn_measurement_method 'phi and omega scans'
_diffrn_radiation_monochromator graphite
_diffrn_radiation_type MoK\a
_diffrn_radiation_wavelength 0.71073
_diffrn_reflns_av_R_equivalents 0.0202
_diffrn_reflns_av_unetI/netI 0.0233
_diffrn_reflns_Laue_measured_fraction_full 0.996
_diffrn_reflns_Laue_measured_fraction_max 0.996
_diffrn_reflns_limit_h_max 16
_diffrn_reflns_limit_h_min -17
_diffrn_reflns_limit_k_max 18
_diffrn_reflns_limit_k_min -20
_diffrn_reflns_limit_l_max 22
_diffrn_reflns_limit_l_min -21
_diffrn_reflns_number 12735
_diffrn_reflns_point_group_measured_fraction_full 0.996
_diffrn_reflns_point_group_measured_fraction_max 0.996
_diffrn_reflns_theta_full 25.242
_diffrn_reflns_theta_max 27.452
_diffrn_reflns_theta_min 2.441
_diffrn_source_current 50.0
_diffrn_source_power 2.5
_diffrn_source_voltage 50.0
_exptl_absorpt_coefficient_mu 1.091
_exptl_absorpt_correction_T_max 0.7456
_exptl_absorpt_correction_T_min 0.6846
_exptl_absorpt_correction_type multi-scan
_exptl_absorpt_process_details
;
SADABS-2014/3 (Bruker,2014/3) was used for absorption correction.
wR2(int) was 0.0763 before and 0.0373 after correction.
The Ratio of minimum to maximum transmission is 0.9182.
The \l/2 correction factor is 0.00150.
;
_exptl_crystal_colour 'clear light red'
_exptl_crystal_colour_lustre clear
_exptl_crystal_colour_modifier light
_exptl_crystal_colour_primary red
_exptl_crystal_density_diffrn 1.643
_exptl_crystal_description block
_exptl_crystal_F_000 1797
_exptl_crystal_size_max 0.3
_exptl_crystal_size_mid 0.2
_exptl_crystal_size_min 0.15
_refine_diff_density_max 1.945
_refine_diff_density_min -1.582
_refine_diff_density_rms 0.103
_refine_ls_extinction_method none
_refine_ls_goodness_of_fit_ref 1.051
_refine_ls_hydrogen_treatment constr
_refine_ls_matrix_type full
_refine_ls_number_parameters 244
_refine_ls_number_reflns 4084
_refine_ls_number_restraints 0
_refine_ls_restrained_S_all 1.051
_refine_ls_R_factor_all 0.0547
_refine_ls_R_factor_gt 0.0458
_refine_ls_shift/su_max 0.000
_refine_ls_shift/su_mean 0.000
_refine_ls_structure_factor_coef Fsqd
_refine_ls_weighting_details 'w=1/[\s^2^(Fo^2^)+(0.0533P)^2^+22.2454P] where P=(Fo^2^+2Fc^2^)/3'
_refine_ls_weighting_scheme calc
_refine_ls_wR_factor_gt 0.1166
_refine_ls_wR_factor_ref 0.1237
_reflns_Friedel_coverage 0.000
_reflns_number_gt 3540
_reflns_number_total 4084
_reflns_threshold_expression 'I > 2\s(I)'
_cod_data_source_file d5cc03352g2.cif
_cod_data_source_block 1_sq
_cod_depositor_comments 'Adding full bibliography for 7135005--7135008.cif.'
_cod_database_code 7135006
_shelx_shelxl_version_number 2018/3
_shelx_space_group_comment
;
The symmetry employed for this shelxl refinement is uniquely defined
by the following loop, which should always be used as a source of
symmetry information in preference to the above space-group names.
They are only intended as comments.
;
_olex2_refinement_description
;
1. Fixed Uiso
 At 1.2 times of:
  All C(H) groups
 At 1.5 times of:
  All C(H,H,H) groups
2.a Aromatic/amide H refined with riding coordinates:
 C4(H4), C10(H10), C12(H12), C13(H13), C8(H8), C11(H11), C3(H3), C2(H2),
 C6(H6), C7(H7), C14(H14)
2.b Idealised Me refined as rotating group:
 C15(H15a,H15b,H15c), C16(H16a,H16b,H16c)
;
_platon_squeeze_void_probe_radius 1.20
_olex2_submission_special_instructions 'No special instructions were received'

loop_
_space_group_symop_operation_xyz
'x, y, z'
'-x, y, -z+1/2'
'x+1/2, y+1/2, z'
'-x+1/2, y+1/2, -z+1/2'
'-x, -y, -z'
'x, -y, z-1/2'
'-x+1/2, -y+1/2, -z'
'x+1/2, -y+1/2, z-1/2'

loop_
_atom_site_label
_atom_site_type_symbol
_atom_site_fract_x
_atom_site_fract_y
_atom_site_fract_z
_atom_site_U_iso_or_equiv
_atom_site_adp_type
_atom_site_occupancy
_atom_site_site_symmetry_order
_atom_site_calc_flag
_atom_site_refinement_flags_posn
_atom_site_refinement_flags_adp
_atom_site_refinement_flags_occupancy
_atom_site_disorder_assembly
_atom_site_disorder_group
Ag1 Ag 0.500000 0.27107(3) 0.250000 0.03428(14) Uani 1 2 d S T P . .
Fe1 Fe 0.750000 0.250000 0.500000 0.01727(15) Uani 1 2 d S . P . .
Cl03 Cl 0.000000 0.49363(8) 0.250000 0.0469(4) Uani 1 2 d S T P . .
N5 N 0.2226(2) 0.62336(17) 0.49094(15) 0.0206(5) Uani 1 1 d . . . . .
N2 N 0.6283(2) 0.25377(17) 0.55745(16) 0.0220(5) Uani 1 1 d . . . . .
N1 N 0.6616(2) 0.26801(17) 0.40301(16) 0.0222(5) Uani 1 1 d . . . . .
N3 N 0.4732(2) 0.27050(17) 0.58819(16) 0.0221(5) Uani 1 1 d . . . . .
N4 N 0.2166(2) 0.48647(18) 0.51994(16) 0.0235(6) Uani 1 1 d . . . . .
O2 O -0.0847(3) 0.4416(2) 0.21958(19) 0.0503(8) Uani 1 1 d . . . . .
C4 C 0.5402(2) 0.2928(2) 0.53886(17) 0.0211(6) Uani 1 1 d . . . . .
H4 H 0.525696 0.331214 0.496647 0.025 Uiso 1 1 calc R U . . .
C1 C 0.6057(3) 0.2719(2) 0.3471(2) 0.0273(7) Uani 1 1 d . . . . .
C10 C 0.3452(2) 0.3791(2) 0.55654(18) 0.0212(6) Uani 1 1 d . . . . .
H10 H 0.395537 0.415542 0.539900 0.025 Uiso 1 1 calc R U . . .
C9 C 0.2441(2) 0.4050(2) 0.55213(18) 0.0224(6) Uani 1 1 d . . . . .
C12 C 0.1358(2) 0.5874(2) 0.45113(19) 0.0259(7) Uani 1 1 d . . . . .
H12 H 0.086674 0.617400 0.416710 0.031 Uiso 1 1 calc R U . . .
O1 O 0.4560(3) 0.4435(3) 0.4014(2) 0.0760(13) Uani 1 1 d . . . . .
C13 C 0.2694(2) 0.5604(2) 0.53142(18) 0.0232(6) Uani 1 1 d . . . . .
H13 H 0.331999 0.566182 0.564365 0.028 Uiso 1 1 calc R U . . .
C5 C 0.3705(2) 0.2983(2) 0.58599(18) 0.0215(6) Uani 1 1 d . . . . .
C8 C 0.1703(3) 0.3527(2) 0.5774(2) 0.0287(7) Uani 1 1 d . . . . .
H8 H 0.101809 0.371705 0.574923 0.034 Uiso 1 1 calc R U . . .
C11 C 0.1310(2) 0.5037(2) 0.4683(2) 0.0274(7) Uani 1 1 d . . . . .
H11 H 0.079170 0.464539 0.448742 0.033 Uiso 1 1 calc R U . . .
C3 C 0.5221(3) 0.2130(2) 0.64068(19) 0.0273(7) Uani 1 1 d . . . . .
H3 H 0.494410 0.185357 0.681925 0.033 Uiso 1 1 calc R U . . .
C2 C 0.6169(3) 0.2040(2) 0.62150(18) 0.0258(7) Uani 1 1 d . . . . .
H2 H 0.668388 0.168657 0.648014 0.031 Uiso 1 1 calc R U . . .
C6 C 0.2983(3) 0.2443(2) 0.6107(2) 0.0275(7) Uani 1 1 d . . . . .
H6 H 0.316853 0.189074 0.630215 0.033 Uiso 1 1 calc R U . . .
C7 C 0.1981(3) 0.2725(2) 0.6063(2) 0.0306(7) Uani 1 1 d . . . . .
H7 H 0.147951 0.236170 0.623314 0.037 Uiso 1 1 calc R U . . .
C14 C 0.3945(3) 0.4952(3) 0.3763(2) 0.0422(10) Uani 1 1 d . . . . .
H14 H 0.369661 0.526288 0.416856 0.051 Uiso 1 1 calc R U . . .
N6 N 0.3536(5) 0.5198(3) 0.3115(2) 0.0833(19) Uani 1 1 d . . . . .
C15 C 0.2858(4) 0.5874(3) 0.2882(3) 0.0467(10) Uani 1 1 d . . . . .
H15A H 0.215678 0.566102 0.282414 0.070 Uiso 1 1 calc R U . . .
H15B H 0.301026 0.610365 0.238490 0.070 Uiso 1 1 calc R U . . .
H15C H 0.293748 0.632651 0.327431 0.070 Uiso 1 1 calc R U . . .
C16 C 0.3259(12) 0.4450(7) 0.2530(7) 0.195(7) Uani 1 1 d . . . . .
H16A H 0.372964 0.445086 0.213833 0.292 Uiso 1 1 calc R U . . .
H16B H 0.256041 0.452567 0.227512 0.292 Uiso 1 1 calc R U . . .
H16C H 0.331198 0.390518 0.280911 0.292 Uiso 1 1 calc R U . . .
O3 O -0.0313(5) 0.5420(5) 0.3098(4) 0.181(4) Uani 1 1 d . . . A 2

loop_
_atom_site_aniso_label
_atom_site_aniso_U_11
_atom_site_aniso_U_22
_atom_site_aniso_U_33
_atom_site_aniso_U_23
_atom_site_aniso_U_13
_atom_site_aniso_U_12
Ag1 0.0246(2) 0.0592(3) 0.01694(19) 0.000 -0.00547(13) 0.000
Fe1 0.0144(3) 0.0225(3) 0.0138(3) -0.0015(2) -0.0025(2) 0.0070(2)
Cl03 0.0667(10) 0.0245(6) 0.0424(8) 0.000 -0.0203(7) 0.000
N5 0.0176(12) 0.0247(13) 0.0190(12) -0.0023(10) -0.0002(9) 0.0075(10)
N2 0.0219(13) 0.0255(13) 0.0178(12) 0.0000(10) -0.0006(10) 0.0078(10)
N1 0.0199(13) 0.0264(14) 0.0197(13) -0.0029(10) 0.0002(10) 0.0065(10)
N3 0.0235(13) 0.0223(13) 0.0207(13) 0.0019(10) 0.0033(10) 0.0077(10)
N4 0.0201(13) 0.0260(14) 0.0240(13) -0.0016(11) 0.0016(10) 0.0076(10)
O2 0.059(2) 0.0360(16) 0.0546(19) -0.0090(14) 0.0013(15) -0.0039(14)
C4 0.0206(14) 0.0236(15) 0.0187(14) 0.0011(11) 0.0014(11) 0.0061(12)
C1 0.0259(16) 0.0342(18) 0.0206(15) -0.0018(13) -0.0008(13) 0.0069(13)
C10 0.0212(15) 0.0236(15) 0.0191(14) -0.0008(11) 0.0033(11) 0.0048(11)
C9 0.0232(15) 0.0232(15) 0.0211(14) -0.0021(12) 0.0034(12) 0.0089(12)
C12 0.0192(15) 0.0320(17) 0.0247(16) -0.0014(13) -0.0037(12) 0.0072(12)
O1 0.078(3) 0.093(3) 0.063(2) 0.044(2) 0.032(2) 0.049(2)
C13 0.0200(14) 0.0263(16) 0.0222(15) -0.0053(12) -0.0016(12) 0.0075(12)
C5 0.0213(15) 0.0245(15) 0.0195(14) -0.0007(12) 0.0053(11) 0.0068(12)
C8 0.0219(16) 0.0349(18) 0.0307(17) -0.0029(14) 0.0083(13) 0.0055(13)
C11 0.0192(15) 0.0313(17) 0.0306(17) -0.0043(14) -0.0014(13) 0.0048(13)
C3 0.0336(18) 0.0271(16) 0.0210(15) 0.0062(13) 0.0030(13) 0.0090(13)
C2 0.0276(16) 0.0285(16) 0.0203(15) 0.0043(12) -0.0002(12) 0.0105(13)
C6 0.0318(18) 0.0263(16) 0.0259(17) 0.0013(13) 0.0090(14) 0.0043(13)
C7 0.0269(17) 0.0329(18) 0.0342(19) -0.0003(15) 0.0127(14) -0.0002(14)
C14 0.050(2) 0.050(2) 0.030(2) 0.0057(17) 0.0161(18) 0.0120(19)
N6 0.146(5) 0.078(3) 0.0261(19) -0.0037(19) 0.010(2) 0.073(3)
C15 0.047(2) 0.051(3) 0.041(2) 0.0070(19) 0.0057(19) 0.011(2)
C16 0.330(19) 0.112(8) 0.127(9) -0.060(7) -0.027(11) 0.075(11)
O3 0.116(4) 0.215(7) 0.185(6) -0.174(6) -0.089(4) 0.099(5)

loop_
_atom_type_symbol
_atom_type_description
_atom_type_scat_dispersion_real
_atom_type_scat_dispersion_imag
_atom_type_scat_source
C C 0.0033 0.0016 'International Tables Vol C Tables 4.2.6.8 and 6.1.1.4'
H H 0.0000 0.0000 'International Tables Vol C Tables 4.2.6.8 and 6.1.1.4'
Ag Ag -0.8971 1.1015 'International Tables Vol C Tables 4.2.6.8 and 6.1.1.4'
Cl Cl 0.1484 0.1585 'International Tables Vol C Tables 4.2.6.8 and 6.1.1.4'
Fe Fe 0.3463 0.8444 'International Tables Vol C Tables 4.2.6.8 and 6.1.1.4'
N N 0.0061 0.0033 'International Tables Vol C Tables 4.2.6.8 and 6.1.1.4'
O O 0.0106 0.0060 'International Tables Vol C Tables 4.2.6.8 and 6.1.1.4'

loop_
_geom_angle_atom_site_label_1
_geom_angle_atom_site_label_2
_geom_angle_atom_site_label_3
_geom_angle
_geom_angle_site_symmetry_1
_geom_angle_site_symmetry_3
_geom_angle_publ_flag
C1 Ag1 C1 179.3(2) . 2_655 ?
N5 Fe1 N5 180.00(15) 3_545 5_666 ?
N2 Fe1 N5 85.41(11) 7_656 5_666 ?
N2 Fe1 N5 94.59(11) 7_656 3_545 ?
N2 Fe1 N5 94.59(11) . 5_666 ?
N2 Fe1 N5 85.41(11) . 3_545 ?
N2 Fe1 N2 180.0 . 7_656 ?
N1 Fe1 N5 90.42(11) 7_656 3_545 ?
N1 Fe1 N5 90.42(11) . 5_666 ?
N1 Fe1 N5 89.58(11) . 3_545 ?
N1 Fe1 N5 89.58(11) 7_656 5_666 ?
N1 Fe1 N2 89.70(11) 7_656 7_656 ?
N1 Fe1 N2 90.31(11) . 7_656 ?
N1 Fe1 N2 89.69(11) . . ?
N1 Fe1 N2 90.30(11) 7_656 . ?
N1 Fe1 N1 180.0 . 7_656 ?
O2 Cl03 O2 110.7(3) . 2 ?
O3 Cl03 O2 109.1(3) 2 . ?
O3 Cl03 O2 107.0(3) . . ?
C12 N5 Fe1 124.6(2) . 3_455 ?
C13 N5 Fe1 128.7(2) . 3_455 ?
C13 N5 C12 105.5(3) . . ?
C4 N2 Fe1 129.3(2) . . ?
C4 N2 C2 106.0(3) . . ?
C2 N2 Fe1 124.2(2) . . ?
C1 N1 Fe1 174.0(3) . . ?
C4 N3 C5 127.2(3) . . ?
C4 N3 C3 107.2(3) . . ?
C3 N3 C5 125.6(3) . . ?
C13 N4 C9 127.4(3) . . ?
C13 N4 C11 107.1(3) . . ?
C11 N4 C9 125.4(3) . . ?
N2 C4 N3 110.8(3) . . ?
N2 C4 H4 124.6 . . ?
N3 C4 H4 124.6 . . ?
N1 C1 Ag1 175.7(3) . . ?
C9 C10 H10 121.0 . . ?
C5 C10 H10 121.0 . . ?
C5 C10 C9 118.0(3) . . ?
C10 C9 N4 118.7(3) . . ?
C8 C9 N4 119.8(3) . . ?
C8 C9 C10 121.5(3) . . ?
N5 C12 H12 124.9 . . ?
C11 C12 N5 110.2(3) . . ?
C11 C12 H12 124.9 . . ?
N5 C13 N4 111.2(3) . . ?
N5 C13 H13 124.4 . . ?
N4 C13 H13 124.4 . . ?
C10 C5 N3 118.2(3) . . ?
C6 C5 N3 119.9(3) . . ?
C6 C5 C10 121.9(3) . . ?
C9 C8 H8 120.5 . . ?
C7 C8 C9 118.9(3) . . ?
C7 C8 H8 120.5 . . ?
N4 C11 H11 127.0 . . ?
C12 C11 N4 106.0(3) . . ?
C12 C11 H11 127.0 . . ?
N3 C3 H3 126.9 . . ?
C2 C3 N3 106.1(3) . . ?
C2 C3 H3 126.9 . . ?
N2 C2 H2 125.0 . . ?
C3 C2 N2 109.9(3) . . ?
C3 C2 H2 125.0 . . ?
C5 C6 H6 120.7 . . ?
C5 C6 C7 118.7(3) . . ?
C7 C6 H6 120.7 . . ?
C8 C7 C6 121.0(3) . . ?
C8 C7 H7 119.5 . . ?
C6 C7 H7 119.5 . . ?
O1 C14 H14 111.2 . . ?
O1 C14 N6 137.7(4) . . ?
N6 C14 H14 111.2 . . ?
C14 N6 C15 132.7(4) . . ?
C14 N6 C16 113.2(6) . . ?
C15 N6 C16 106.6(6) . . ?
N6 C15 H15A 109.5 . . ?
N6 C15 H15B 109.5 . . ?
N6 C15 H15C 109.5 . . ?
H15A C15 H15B 109.5 . . ?
H15A C15 H15C 109.5 . . ?
H15B C15 H15C 109.5 . . ?
N6 C16 H16A 109.5 . . ?
N6 C16 H16B 109.5 . . ?
N6 C16 H16C 109.5 . . ?
H16A C16 H16B 109.5 . . ?
H16A C16 H16C 109.5 . . ?
H16B C16 H16C 109.5 . . ?

loop_
_geom_bond_atom_site_label_1
_geom_bond_atom_site_label_2
_geom_bond_distance
_geom_bond_site_symmetry_2
_geom_bond_publ_flag
Ag1 C1 2.051(3) . ?
Ag1 C1 2.051(3) 2_655 ?
Fe1 N5 2.019(3) 3_545 ?
Fe1 N5 2.019(3) 5_666 ?
Fe1 N2 2.003(3) . ?
Fe1 N2 2.003(3) 7_656 ?
Fe1 N1 1.947(3) . ?
Fe1 N1 1.947(3) 7_656 ?
Cl03 O2 1.432(3) . ?
Cl03 O2 1.432(3) 2 ?
Cl03 O3 1.392(5) 2 ?
Cl03 O3 1.392(5) . ?
N5 C12 1.384(4) . ?
N5 C13 1.319(4) . ?
N2 C4 1.319(4) . ?
N2 C2 1.384(4) . ?
N1 C1 1.147(5) . ?
N3 C4 1.356(4) . ?
N3 C5 1.424(4) . ?
N3 C3 1.384(4) . ?
N4 C9 1.422(4) . ?
N4 C13 1.354(4) . ?
N4 C11 1.381(4) . ?
C4 H4 0.9500 . ?
C10 H10 0.9500 . ?
C10 C9 1.391(4) . ?
C10 C5 1.389(4) . ?
C9 C8 1.389(5) . ?
C12 H12 0.9500 . ?
C12 C11 1.347(5) . ?
O1 C14 1.192(5) . ?
C13 H13 0.9500 . ?
C5 C6 1.385(5) . ?
C8 H8 0.9500 . ?
C8 C7 1.385(5) . ?
C11 H11 0.9500 . ?
C3 H3 0.9500 . ?
C3 C2 1.347(5) . ?
C2 H2 0.9500 . ?
C6 H6 0.9500 . ?
C6 C7 1.391(5) . ?
C7 H7 0.9500 . ?
C14 H14 0.9500 . ?
C14 N6 1.246(6) . ?
N6 C15 1.414(6) . ?
N6 C16 1.565(10) . ?
C15 H15A 0.9800 . ?
C15 H15B 0.9800 . ?
C15 H15C 0.9800 . ?
C16 H16A 0.9800 . ?
C16 H16B 0.9800 . ?
C16 H16C 0.9800 . ?

loop_
_geom_torsion_atom_site_label_1
_geom_torsion_atom_site_label_2
_geom_torsion_atom_site_label_3
_geom_torsion_atom_site_label_4
_geom_torsion
_geom_torsion_site_symmetry_1
_geom_torsion_site_symmetry_2
_geom_torsion_site_symmetry_3
_geom_torsion_site_symmetry_4
_geom_torsion_publ_flag
Fe1 N5 C12 C11 -168.0(2) 3_455 . . . ?
Fe1 N5 C13 N4 167.2(2) 3_455 . . . ?
Fe1 N2 C4 N3 172.1(2) . . . . ?
Fe1 N2 C2 C3 -172.0(2) . . . . ?
N5 C12 C11 N4 0.0(4) . . . . ?
N3 C5 C6 C7 -178.6(3) . . . . ?
N3 C3 C2 N2 -0.8(4) . . . . ?
N4 C9 C8 C7 178.0(3) . . . . ?
C4 N2 C2 C3 0.3(4) . . . . ?
C4 N3 C5 C10 -30.2(5) . . . . ?
C4 N3 C5 C6 147.9(3) . . . . ?
C4 N3 C3 C2 0.9(4) . . . . ?
C10 C9 C8 C7 -1.2(5) . . . . ?
C10 C5 C6 C7 -0.6(5) . . . . ?
C9 N4 C13 N5 178.4(3) . . . . ?
C9 N4 C11 C12 -178.3(3) . . . . ?
C9 C10 C5 N3 177.9(3) . . . . ?
C9 C10 C5 C6 -0.1(5) . . . . ?
C9 C8 C7 C6 0.5(5) . . . . ?
C12 N5 C13 N4 -0.4(4) . . . . ?
O1 C14 N6 C15 -174.3(7) . . . . ?
O1 C14 N6 C16 40.7(12) . . . . ?
C13 N5 C12 C11 0.3(4) . . . . ?
C13 N4 C9 C10 -41.1(5) . . . . ?
C13 N4 C9 C8 139.8(3) . . . . ?
C13 N4 C11 C12 -0.2(4) . . . . ?
C5 N3 C4 N2 -179.0(3) . . . . ?
C5 N3 C3 C2 179.2(3) . . . . ?
C5 C10 C9 N4 -178.1(3) . . . . ?
C5 C10 C9 C8 1.0(5) . . . . ?
C5 C6 C7 C8 0.4(5) . . . . ?
C11 N4 C9 C10 136.6(3) . . . . ?
C11 N4 C9 C8 -42.6(5) . . . . ?
C11 N4 C13 N5 0.4(4) . . . . ?
C3 N3 C4 N2 -0.7(4) . . . . ?
C3 N3 C5 C10 151.8(3) . . . . ?
C3 N3 C5 C6 -30.1(5) . . . . ?
C2 N2 C4 N3 0.2(4) . . . . ?

loop_
_platon_squeeze_void_nr
_platon_squeeze_void_average_x
_platon_squeeze_void_average_y
_platon_squeeze_void_average_z
_platon_squeeze_void_volume
_platon_squeeze_void_count_electrons
_platon_squeeze_void_content
1 0.000 0.130 0.250 13 2 ' '
2 0.000 0.870 0.750 13 2 ' '
3 0.500 0.370 0.750 13 2 ' '
4 0.500 0.630 0.250 13 2 ' '
